data_2009037
loop_
_publ_author_name
'Franco Benetollo'
'Gabriella Bombieri'
'Giuseppe Alonzo'
'Nuccio Bertazzi'

_publ_section_title
;
 Tetraphenylarsonium diazidotriphenylstannate
;
_journal_issue 10
_journal_name_full 'Acta Crystallographica Section C'
_journal_page_first 1664
_journal_page_last 1665
_journal_paper_doi 10.1107/S0108270199008951
_journal_volume 55
_journal_year 1999
_chemical_formula_iupac '[As(C6 H5 )4][Sn(N3 )2 (C6 H5 )3 ]'
_chemical_formula_moiety 'C18 H15 Sn N6, As C24 H20'
_chemical_formula_sum 'C42 H35 As N6 Sn'
_chemical_formula_weight 817.37
_chemical_name_systematic
;
Tetraphenylarsonium diazotriphenylstannate.
;
_space_group_IT_number 14
_symmetry_cell_setting monoclinic
_symmetry_space_group_name_Hall '-P 2yn'
_symmetry_space_group_name_H-M 'P 1 21/n 1'
_audit_creation_method SHELXL-97
_cell_angle_alpha 90.00
_cell_angle_beta 90.40(5)
_cell_angle_gamma 90.00
_cell_formula_units_Z 4
_cell_length_a 14.577(3)
_cell_length_b 10.875(2)
_cell_length_c 23.985(5)
_cell_measurement_reflns_used 30
_cell_measurement_temperature 293(2)
_cell_measurement_theta_max 12
_cell_measurement_theta_min 9
_cell_volume 3802.1(13)
_computing_cell_refinement FEBO
_computing_data_collection 'FEBO (Belletti, 1993)'
_computing_data_reduction FEBO
_computing_molecular_graphics 'ORTEPII (Johnson, 1976)'
_computing_publication_material 'Parst94 (Nardelli, 1995)'
_computing_structure_refinement 'SHELXL97 (Sheldrick, 1997)'
_computing_structure_solution 'SHELXS86 (Sheldrick, 1990)'
_diffrn_ambient_temperature 293(2)
_diffrn_measured_fraction_theta_full 0.937
_diffrn_measured_fraction_theta_max 0.937
_diffrn_measurement_device_type 'Philips PW1100 4-circle diffractometer'
_diffrn_measurement_method 'Profile-fitted \q/2\q scans (Lehmann & Larsen, 1974)'
_diffrn_radiation_monochromator graphite
_diffrn_radiation_source 'fine-focus sealed tube'
_diffrn_radiation_type MoK\a
_diffrn_radiation_wavelength 0.71073
_diffrn_reflns_av_R_equivalents 0.0523
_diffrn_reflns_av_sigmaI/netI 0.0253
_diffrn_reflns_limit_h_max 17
_diffrn_reflns_limit_h_min -17
_diffrn_reflns_limit_k_max 12
_diffrn_reflns_limit_k_min 0
_diffrn_reflns_limit_l_max 28
_diffrn_reflns_limit_l_min 0
_diffrn_reflns_number 6810
_diffrn_reflns_theta_full 25.01
_diffrn_reflns_theta_max 25.01
_diffrn_reflns_theta_min 3.16
_diffrn_standards_decay_% 0
_diffrn_standards_interval_time 200
_diffrn_standards_number 3
_exptl_absorpt_coefficient_mu 1.573
_exptl_absorpt_correction_T_max 0.664
_exptl_absorpt_correction_T_min 0.605
_exptl_absorpt_correction_type \y-scan
_exptl_absorpt_process_details '(North et al., 1968)'
_exptl_crystal_colour colorless
_exptl_crystal_density_diffrn 1.428
_exptl_crystal_density_method 'not measured'
_exptl_crystal_description prism
_exptl_crystal_F_000 1648
_exptl_crystal_size_max 0.40
_exptl_crystal_size_mid 0.28
_exptl_crystal_size_min 0.26
_refine_diff_density_max 0.701
_refine_diff_density_min -0.637
_refine_ls_extinction_method none
_refine_ls_goodness_of_fit_ref 1.290
_refine_ls_hydrogen_treatment constr
_refine_ls_matrix_type full
_refine_ls_number_parameters 451
_refine_ls_number_reflns 6645
_refine_ls_number_restraints 0
_refine_ls_restrained_S_all 1.290
_refine_ls_R_factor_all 0.0647
_refine_ls_R_factor_gt 0.0503
_refine_ls_shift/su_max 0.004
_refine_ls_shift/su_mean 0.001
_refine_ls_structure_factor_coef Fsqd
_refine_ls_weighting_details 'w = 1/[\s^2^(Fo^2^)+(0.0272P)^2^+10.9518P] where P=(Fo^2^+2Fc^2^)/3'
_refine_ls_weighting_scheme calc
_refine_ls_wR_factor_ref 0.1279
_reflns_number_gt 5761
_reflns_number_total 6645
_reflns_threshold_expression I>2\s(I)
_cod_data_source_file na1430.cif
_cod_data_source_block nucciof
_cod_depositor_comments
;
The following automatic conversions were performed:

'_refine_ls_weighting_scheme' value 'calc w =
1/[\s^2^(Fo^2^)+(0.0272P)^2^+10.9518P] where P=(Fo^2^+2Fc^2^)/3' was
changed to 'calc'. New tag '_refine_ls_weighting_details' was
created. The value of the new tag was set to 'w =
1/[\s^2^(Fo^2^)+(0.0272P)^2^+10.9518P] where P=(Fo^2^+2Fc^2^)/3'.

Automatic conversion script
Id: cif_fix_values 3143 2015-03-26 13:38:13Z robertas 
;
_cod_original_sg_symbol_H-M 'P 21/n'
_cod_database_code 2009037

loop_
_symmetry_equiv_pos_as_xyz
'x, y, z'
'-x+1/2, y+1/2, -z+1/2'
'-x, -y, -z'
'x-1/2, -y-1/2, z-1/2'

loop_
_atom_site_label
_atom_site_fract_x
_atom_site_fract_y
_atom_site_fract_z
_atom_site_U_iso_or_equiv
_atom_site_adp_type
_atom_site_calc_flag
_atom_site_refinement_flags
_atom_site_occupancy
_atom_site_disorder_assembly
_atom_site_disorder_group
_atom_site_type_symbol
Sn .03904(2) .05454(3) -.220536(15) .04799(13) Uani d . 1 . . Sn
As .35042(4) .19705(5) .01257(2) .04812(16) Uani d . 1 . . As
N1 -.0041(4) -.1068(5) -.2756(3) .0737(15) Uani d . 1 . . N
N2 -.0393(4) -.0982(5) -.3197(3) .0727(15) Uani d . 1 . . N
N3 -.0746(7) -.0963(7) -.3625(3) .124(3) Uani d . 1 . . N
N4 .0834(4) .2123(5) -.1639(2) .0710(15) Uani d . 1 . . N
N5 .0279(4) .2544(6) -.1344(3) .0847(18) Uani d . 1 . . N
N6 -.0233(6) .2965(10) -.1048(4) .150(4) Uani d . 1 . . N
C1 .1651(3) .0722(5) -.2652(2) .0455(11) Uani d . 1 . . C
C2 .2032(4) -.0274(5) -.2923(2) .0581(14) Uani d . 1 . . C
H2 .1737 -.1031 -.2908 .070 Uiso calc R 1 . . H
C3 .2840(4) -.0170(6) -.3215(3) .0663(16) Uani d . 1 . . C
H3 .3094 -.0858 -.3385 .080 Uiso calc R 1 . . H
C4 .3272(5) .0955(7) -.3254(3) .0733(18) Uani d . 1 . . C
H4 .3814 .1032 -.3454 .088 Uiso calc R 1 . . H
C5 .2898(5) .1957(7) -.2997(3) .0697(17) Uani d . 1 . . C
H5 .3181 .2720 -.3028 .084 Uiso calc R 1 . . H
C6 .2101(4) .1847(5) -.2691(2) .0559(13) Uani d . 1 . . C
H6 .1864 .2531 -.2509 .067 Uiso calc R 1 . . H
C7 -.0758(4) .1617(6) -.2492(2) .0600(15) Uani d . 1 . . C
C8 -.0672(6) .2874(7) -.2551(3) .087(2) Uani d . 1 . . C
H8 -.0124 .3265 -.2460 .104 Uiso calc R 1 . . H
C9 -.1419(8) .3547(10) -.2750(4) .115(3) Uani d . 1 . . C
H9 -.1355 .4394 -.2786 .138 Uiso calc R 1 . . H
C10 -.2209(9) .3045(14) -.2889(4) .134(5) Uani d . 1 . . C
H10 -.2691 .3526 -.3021 .161 Uiso calc R 1 . . H
C11 -.2308(6) .1787(12) -.2834(4) .110(3) Uani d . 1 . . C
H11 -.2860 .1413 -.2930 .132 Uiso calc R 1 . . H
C12 -.1576(4) .1075(8) -.2634(3) .0762(19) Uani d . 1 . . C
H12 -.1645 .0229 -.2598 .091 Uiso calc R 1 . . H
C13 .0285(4) -.0669(6) -.1500(3) .0609(15) Uani d . 1 . . C
C14 -.0211(4) -.1739(7) -.1528(3) .078(2) Uani d . 1 . . C
H14 -.0488 -.1964 -.1863 .094 Uiso calc R 1 . . H
C15 -.0306(6) -.2487(9) -.1068(5) .113(4) Uani d . 1 . . C
H15 -.0656 -.3199 -.1096 .136 Uiso calc R 1 . . H
C16 .0093(8) -.2208(13) -.0586(6) .141(6) Uani d . 1 . . C
H16 .0028 -.2724 -.0280 .169 Uiso calc R 1 . . H
C17 .0594(8) -.1170(13) -.0546(4) .132(4) Uani d . 1 . . C
H17 .0869 -.0970 -.0206 .159 Uiso calc R 1 . . H
C18 .0710(6) -.0384(9) -.1005(3) .094(2) Uani d . 1 . . C
H18 .1070 .0319 -.0973 .113 Uiso calc R 1 . . H
C19 .3156(4) .0677(5) .0617(2) .0560(14) Uani d . 1 . . C
C20 .3822(5) -.0049(6) .0867(3) .0718(18) Uani d . 1 . . C
H20 .4441 .0135 .0823 .086 Uiso calc R 1 . . H
C21 .3559(6) -.1048(7) .1183(3) .086(2) Uani d . 1 . . C
H21 .3999 -.1539 .1357 .103 Uiso calc R 1 . . H
C22 .2634(7) -.1314(7) .1240(3) .090(2) Uani d . 1 . . C
H22 .2453 -.2000 .1443 .109 Uiso calc R 1 . . H
C23 .1995(6) -.0578(7) .1002(3) .086(2) Uani d . 1 . . C
H23 .1377 -.0756 .1048 .103 Uiso calc R 1 . . H
C24 .2245(5) .0426(6) .0693(3) .0719(18) Uani d . 1 . . C
H24 .1799 .0934 .0537 .086 Uiso calc R 1 . . H
C25 .3533(4) .1299(5) -.0607(2) .0501(12) Uani d . 1 . . C
C26 .3772(4) .2024(6) -.1061(2) .0607(15) Uani d . 1 . . C
H26 .3904 .2854 -.1010 .073 Uiso calc R 1 . . H
C27 .3813(5) .1520(7) -.1583(3) .0725(18) Uani d . 1 . . C
H27 .3973 .2005 -.1886 .087 Uiso calc R 1 . . H
C28 .3619(5) .0299(7) -.1658(3) .0764(19) Uani d . 1 . . C
H28 .3653 -.0043 -.2013 .092 Uiso calc R 1 . . H
C29 .3374(6) -.0422(7) -.1216(3) .084(2) Uani d . 1 . . C
H29 .3230 -.1246 -.1272 .101 Uiso calc R 1 . . H
C30 .3340(5) .0070(6) -.0684(3) .0666(16) Uani d . 1 . . C
H30 .3189 -.0423 -.0381 .080 Uiso calc R 1 . . H
C31 .4677(4) .2598(5) .0334(2) .0509(12) Uani d . 1 . . C
C32 .5323(5) .2798(8) -.0063(3) .084(2) Uani d . 1 . . C
H32 .5212 .2577 -.0432 .101 Uiso calc R 1 . . H
C33 .6152(6) .3336(10) .0091(4) .115(3) Uani d . 1 . . C
H33 .6601 .3473 -.0176 .138 Uiso calc R 1 . . H
C34 .6306(6) .3664(8) .0630(5) .104(3) Uani d . 1 . . C
H34 .6863 .4024 .0729 .125 Uiso calc R 1 . . H
C35 .5673(6) .3479(9) .1018(4) .104(3) Uani d . 1 . . C
H35 .5789 .3723 .1384 .125 Uiso calc R 1 . . H
C36 .4840(5) .2923(8) .0883(3) .082(2) Uani d . 1 . . C
H36 .4404 .2774 .1156 .098 Uiso calc R 1 . . H
C37 .2626(4) .3278(5) .0156(2) .0517(13) Uani d . 1 . . C
C38 .2628(4) .4055(6) .0609(3) .0654(16) Uani d . 1 . . C
H38 .3049 .3941 .0897 .079 Uiso calc R 1 . . H
C39 .2004(5) .5002(7) .0631(3) .0755(19) Uani d . 1 . . C
H39 .2007 .5531 .0936 .091 Uiso calc R 1 . . H
C40 .1384(5) .5172(7) .0214(3) .078(2) Uani d . 1 . . C
H40 .0959 .5808 .0237 .094 Uiso calc R 1 . . H
C41 .1380(5) .4415(7) -.0238(3) .079(2) Uani d . 1 . . C
H41 .0961 .4548 -.0526 .094 Uiso calc R 1 . . H
C42 .1997(4) .3447(6) -.0273(3) .0646(16) Uani d . 1 . . C
H42 .1990 .2922 -.0580 .077 Uiso calc R 1 . . H

loop_
_atom_site_aniso_label
_atom_site_aniso_U_11
_atom_site_aniso_U_22
_atom_site_aniso_U_33
_atom_site_aniso_U_12
_atom_site_aniso_U_13
_atom_site_aniso_U_23
Sn .0495(2) .0430(2) .0515(2) .00064(16) .00216(15) .00034(16)
As .0488(3) .0432(3) .0523(3) .0029(2) .0000(2) -.0021(2)
N1 .075(4) .056(3) .090(4) .007(3) -.012(3) -.013(3)
N2 .098(4) .047(3) .073(4) -.012(3) .007(3) -.016(3)
N3 .202(9) .086(5) .083(5) -.007(5) -.040(5) -.018(4)
N4 .071(3) .070(4) .072(3) -.015(3) .011(3) -.021(3)
N5 .081(4) .088(4) .086(4) -.020(3) .016(3) -.039(4)
N6 .121(7) .179(9) .153(8) -.014(6) .049(6) -.098(7)
C1 .049(3) .047(3) .041(3) .004(2) .001(2) .004(2)
C2 .070(4) .050(3) .054(3) .005(3) .001(3) -.004(3)
C3 .071(4) .069(4) .058(4) .019(3) .010(3) -.005(3)
C4 .062(4) .099(5) .059(4) .000(4) .013(3) .006(4)
C5 .072(4) .072(4) .065(4) -.018(3) .009(3) .002(3)
C6 .061(3) .050(3) .057(3) -.005(3) .000(3) -.001(3)
C7 .068(4) .060(4) .053(3) .015(3) .009(3) .005(3)
C8 .101(6) .065(5) .095(5) .020(4) .004(4) .011(4)
C9 .137(9) .095(7) .112(7) .056(7) .004(7) .027(6)
C10 .138(10) .170(12) .094(7) .094(10) -.007(6) .010(7)
C11 .069(5) .170(11) .091(6) .035(6) -.009(4) -.009(7)
C12 .059(4) .102(6) .068(4) .014(4) .003(3) .001(4)
C13 .050(3) .060(4) .073(4) .011(3) .007(3) .016(3)
C14 .058(4) .072(4) .106(5) .001(3) .018(4) .034(4)
C15 .077(5) .101(7) .163(10) .009(5) .031(6) .072(7)
C16 .110(8) .166(12) .148(10) .057(8) .050(7) .108(10)
C17 .143(10) .173(12) .080(6) .028(9) -.003(6) .057(7)
C18 .097(6) .103(6) .082(5) .000(5) -.008(4) .021(5)
C19 .057(3) .050(3) .061(3) .006(3) .010(3) -.005(3)
C20 .066(4) .062(4) .087(5) .011(3) .009(3) .013(4)
C21 .103(6) .063(4) .091(5) .021(4) .015(4) .022(4)
C22 .133(7) .054(4) .085(5) .003(5) .042(5) .010(4)
C23 .081(5) .075(5) .102(6) -.017(4) .035(4) .006(4)
C24 .060(4) .067(4) .088(5) .009(3) .013(3) .007(4)
C25 .052(3) .047(3) .052(3) .007(2) -.009(2) -.005(2)
C26 .069(4) .053(3) .060(3) .001(3) -.003(3) -.003(3)
C27 .095(5) .073(4) .049(3) .008(4) -.013(3) -.001(3)
C28 .094(5) .072(5) .063(4) .009(4) -.013(4) -.024(4)
C29 .115(6) .053(4) .084(5) -.004(4) -.015(4) -.019(4)
C30 .077(4) .052(3) .071(4) -.005(3) -.007(3) -.005(3)
C31 .053(3) .051(3) .049(3) -.001(2) -.006(2) -.005(2)
C32 .073(4) .116(6) .063(4) -.029(4) -.002(3) -.001(4)
C33 .094(6) .145(9) .106(7) -.045(6) -.013(5) .027(6)
C34 .089(6) .085(6) .139(8) -.021(5) -.039(6) -.007(6)
C35 .095(6) .131(8) .087(6) -.002(6) -.034(5) -.037(6)
C36 .074(4) .106(6) .066(4) .010(4) -.011(3) -.014(4)
C37 .050(3) .043(3) .062(3) .004(2) .004(2) .003(3)
C38 .072(4) .050(3) .075(4) .007(3) -.005(3) -.011(3)
C39 .075(4) .059(4) .092(5) .007(3) .012(4) -.012(4)
C40 .076(5) .065(4) .093(5) .021(4) .025(4) .006(4)
C41 .060(4) .093(5) .083(5) .025(4) .003(3) .011(4)
C42 .061(4) .068(4) .065(4) .010(3) .000(3) -.002(3)

loop_
_atom_type_symbol
_atom_type_description
_atom_type_scat_dispersion_real
_atom_type_scat_dispersion_imag
_atom_type_scat_source
C C 0.0033 0.0016 'International Tables Vol C Tables 4.2.6.8 and 6.1.1.4'
H H 0.0000 0.0000 'International Tables Vol C Tables 4.2.6.8 and 6.1.1.4'
N N 0.0061 0.0033 'International Tables Vol C Tables 4.2.6.8 and 6.1.1.4'
As As 0.0499 2.0058 'International Tables Vol C Tables 4.2.6.8 and 6.1.1.4'
Sn Sn -0.6537 1.4246 'International Tables Vol C Tables 4.2.6.8 and 6.1.1.4'

loop_
_geom_angle_atom_site_label_1
_geom_angle_atom_site_label_2
_geom_angle_atom_site_label_3
_geom_angle
_geom_angle_publ_flag
C1 Sn C7 117.4(2) yes
C1 Sn C13 120.9(2) yes
C7 Sn C13 121.7(2) yes
C1 Sn N4 89.4(2) yes
C7 Sn N4 90.0(2) yes
C13 Sn N4 90.9(2) yes
C1 Sn N1 90.8(2) yes
C7 Sn N1 91.2(2) yes
C13 Sn N1 87.8(2) yes
N4 Sn N1 178.6(2) yes
C31 As C25 110.8(2) ?
C31 As C19 110.1(2) ?
C25 As C19 107.2(2) ?
C31 As C37 108.8(2) ?
C25 As C37 109.8(2) ?
C19 As C37 110.1(2) ?
N2 N1 Sn 125.2(5) yes
N3 N2 N1 176.4(7) yes
N5 N4 Sn 117.4(4) yes
N6 N5 N4 177.7(8) yes
C2 C1 C6 117.8(5) ?
C2 C1 Sn 120.9(4) ?
C6 C1 Sn 121.3(4) ?
C3 C2 C1 121.5(6) ?
C3 C2 H2 119.2 ?
C1 C2 H2 119.2 ?
C2 C3 C4 119.9(6) ?
C2 C3 H3 120.0 ?
C4 C3 H3 120.0 ?
C5 C4 C3 119.5(6) ?
C5 C4 H4 120.3 ?
C3 C4 H4 120.3 ?
C4 C5 C6 120.7(6) ?
C4 C5 H5 119.7 ?
C6 C5 H5 119.7 ?
C5 C6 C1 120.6(6) ?
C5 C6 H6 119.7 ?
C1 C6 H6 119.7 ?
C12 C7 C8 118.7(7) ?
C12 C7 Sn 121.3(5) ?
C8 C7 Sn 119.9(6) ?
C7 C8 C9 119.0(9) ?
C7 C8 H8 120.5 ?
C9 C8 H8 120.5 ?
C10 C9 C8 123.3(10) ?
C10 C9 H9 118.3 ?
C8 C9 H9 118.3 ?
C9 C10 C11 118.5(9) ?
C9 C10 H10 120.7 ?
C11 C10 H10 120.7 ?
C10 C11 C12 120.1(10) ?
C10 C11 H11 120.0 ?
C12 C11 H11 120.0 ?
C7 C12 C11 120.4(9) ?
C7 C12 H12 119.8 ?
C11 C12 H12 119.8 ?
C14 C13 C18 117.9(7) ?
C14 C13 Sn 121.6(5) ?
C18 C13 Sn 120.5(5) ?
C13 C14 C15 121.2(9) ?
C13 C14 H14 119.4 ?
C15 C14 H14 119.4 ?
C16 C15 C14 121.1(10) ?
C16 C15 H15 119.4 ?
C14 C15 H15 119.4 ?
C15 C16 C17 119.3(9) ?
C15 C16 H16 120.4 ?
C17 C16 H16 120.4 ?
C16 C17 C18 121.4(11) ?
C16 C17 H17 119.3 ?
C18 C17 H17 119.3 ?
C13 C18 C17 119.1(9) ?
C13 C18 H18 120.5 ?
C17 C18 H18 120.5 ?
C24 C19 C20 120.4(6) ?
C24 C19 As 119.5(5) ?
C20 C19 As 120.0(5) ?
C21 C20 C19 119.3(7) ?
C21 C20 H20 120.3 ?
C19 C20 H20 120.3 ?
C20 C21 C22 119.5(7) ?
C20 C21 H21 120.3 ?
C22 C21 H21 120.3 ?
C23 C22 C21 120.1(7) ?
C23 C22 H22 119.9 ?
C21 C22 H22 119.9 ?
C22 C23 C24 121.1(7) ?
C22 C23 H23 119.5 ?
C24 C23 H23 119.5 ?
C23 C24 C19 119.5(7) ?
C23 C24 H24 120.3 ?
C19 C24 H24 120.3 ?
C30 C25 C26 119.9(5) ?
C30 C25 As 119.2(5) ?
C26 C25 As 120.8(4) ?
C27 C26 C25 120.1(6) ?
C27 C26 H26 120.0 ?
C25 C26 H26 120.0 ?
C28 C27 C26 119.9(7) ?
C28 C27 H27 120.1 ?
C26 C27 H27 120.1 ?
C27 C28 C29 120.6(6) ?
C27 C28 H28 119.7 ?
C29 C28 H28 119.7 ?
C28 C29 C30 120.3(6) ?
C28 C29 H29 119.9 ?
C30 C29 H29 119.9 ?
C25 C30 C29 119.3(6) ?
C25 C30 H30 120.4 ?
C29 C30 H30 120.4 ?
C32 C31 C36 120.7(6) ?
C32 C31 As 119.8(4) ?
C36 C31 As 119.4(5) ?
C31 C32 C33 119.0(7) ?
C31 C32 H32 120.5 ?
C33 C32 H32 120.5 ?
C34 C33 C32 120.1(9) ?
C34 C33 H33 120.0 ?
C32 C33 H33 120.0 ?
C35 C34 C33 121.0(8) ?
C35 C34 H34 119.5 ?
C33 C34 H34 119.5 ?
C34 C35 C36 120.7(8) ?
C34 C35 H35 119.6 ?
C36 C35 H35 119.6 ?
C31 C36 C35 118.4(7) ?
C31 C36 H36 120.8 ?
C35 C36 H36 120.8 ?
C38 C37 C42 120.2(5) ?
C38 C37 As 119.2(4) ?
C42 C37 As 120.6(4) ?
C37 C38 C39 119.5(6) ?
C37 C38 H38 120.2 ?
C39 C38 H38 120.2 ?
C40 C39 C38 120.7(7) ?
C40 C39 H39 119.6 ?
C38 C39 H39 119.6 ?
C39 C40 C41 120.3(7) ?
C39 C40 H40 119.9 ?
C41 C40 H40 119.9 ?
C40 C41 C42 120.5(7) ?
C40 C41 H41 119.7 ?
C42 C41 H41 119.7 ?
C37 C42 C41 118.7(6) ?
C37 C42 H42 120.6 ?
C41 C42 H42 120.6 ?

loop_
_geom_bond_atom_site_label_1
_geom_bond_atom_site_label_2
_geom_bond_site_symmetry_2
_geom_bond_distance
_geom_bond_publ_flag
Sn C1 . 2.142(5) yes
Sn C7 . 2.149(6) yes
Sn C13 . 2.151(6) yes
Sn N4 . 2.278(5) yes
Sn N1 . 2.281(6) yes
As C31 . 1.904(5) yes
As C25 . 1.904(5) yes
As C19 . 1.906(6) yes
As C37 . 1.915(5) yes
N1 N2 . 1.176(8) yes
N2 N3 . 1.146(9) yes
N4 N5 . 1.172(8) yes
N5 N6 . 1.131(9) yes
C1 C2 . 1.381(7) ?
C1 C6 . 1.392(8) ?
C2 C3 . 1.380(9) ?
C2 H2 . .9300 ?
C3 C4 . 1.380(10) ?
C3 H3 . .9300 ?
C4 C5 . 1.368(10) ?
C4 H4 . .9300 ?
C5 C6 . 1.384(8) ?
C5 H5 . .9300 ?
C6 H6 . .9300 ?
C7 C12 . 1.371(9) ?
C7 C8 . 1.380(10) ?
C8 C9 . 1.393(11) ?
C8 H8 . .9300 ?
C9 C10 . 1.316(16) ?
C9 H9 . .9300 ?
C10 C11 . 1.382(16) ?
C10 H10 . .9300 ?
C11 C12 . 1.400(11) ?
C11 H11 . .9300 ?
C12 H12 . .9300 ?
C13 C14 . 1.371(9) ?
C13 C18 . 1.372(10) ?
C14 C15 . 1.378(11) ?
C14 H14 . .9300 ?
C15 C16 . 1.325(16) ?
C15 H15 . .9300 ?
C16 C17 . 1.348(17) ?
C16 H16 . .9300 ?
C17 C18 . 1.406(12) ?
C17 H17 . .9300 ?
C18 H18 . .9300 ?
C19 C24 . 1.370(8) ?
C19 C20 . 1.385(9) ?
C20 C21 . 1.381(9) ?
C20 H20 . .9300 ?
C21 C22 . 1.387(11) ?
C21 H21 . .9300 ?
C22 C23 . 1.352(11) ?
C22 H22 . .9300 ?
C23 C24 . 1.369(9) ?
C23 H23 . .9300 ?
C24 H24 . .9300 ?
C25 C30 . 1.378(8) ?
C25 C26 . 1.390(8) ?
C26 C27 . 1.370(8) ?
C26 H26 . .9300 ?
C27 C28 . 1.369(10) ?
C27 H27 . .9300 ?
C28 C29 . 1.369(10) ?
C28 H28 . .9300 ?
C29 C30 . 1.385(9) ?
C29 H29 . .9300 ?
C30 H30 . .9300 ?
C31 C32 . 1.363(9) ?
C31 C36 . 1.382(8) ?
C32 C33 . 1.389(10) ?
C32 H32 . .9300 ?
C33 C34 . 1.359(13) ?
C33 H33 . .9300 ?
C34 C35 . 1.330(12) ?
C34 H34 . .9300 ?
C35 C36 . 1.393(11) ?
C35 H35 . .9300 ?
C36 H36 . .9300 ?
C37 C38 . 1.376(8) ?
C37 C42 . 1.387(8) ?
C38 C39 . 1.375(9) ?
C38 H38 . .9300 ?
C39 C40 . 1.357(10) ?
C39 H39 . .9300 ?
C40 C41 . 1.363(10) ?
C40 H40 . .9300 ?
C41 C42 . 1.387(9) ?
C41 H41 . .9300 ?
C42 H42 . .9300 ?
